data_4111273
loop_
_publ_author_name
'Luke Hunter'
'David O'Hagan'
'Alexandra M. Z. Slawin'

_publ_section_title
;
 Enantioselective Synthesis of an All-syn Four Vicinal Fluorine Motif
;
_journal_name_full 'Journal of the American Chemical Society'
_journal_page_first 16422
_journal_page_last 16423
_journal_paper_doi 10.1021/ja066188p
_journal_volume 128
_journal_year 2006
_chemical_formula_moiety 'C20 H22 F2 O2'
_chemical_formula_sum 'C20 H22 F2 O2'
_chemical_formula_weight 332.38
_chemical_name_systematic
; 
 ? 
;
_space_group_IT_number 4
_symmetry_cell_setting monoclinic
_symmetry_space_group_name_Hall 'P 2yb'
_symmetry_space_group_name_H-M 'P 1 21 1'
_atom_sites_solution_hydrogens geom
_atom_sites_solution_primary direct
_atom_sites_solution_secondary difmap
_audit_creation_method SHELXL-97
_cell_angle_alpha 90.00
_cell_angle_beta 93.105(8)
_cell_angle_gamma 90.00
_cell_formula_units_Z 2
_cell_length_a 7.9569(17)
_cell_length_b 7.5578(17)
_cell_length_c 14.123(3)
_cell_measurement_reflns_used 3430
_cell_measurement_temperature 93(2)
_cell_measurement_theta_max 25.3491
_cell_measurement_theta_min 2.5651
_cell_volume 848.1(3)
_computing_cell_refinement 'CrystalClear (Rigaku Corp., 2004)'
_computing_data_collection 'CrystalClear (Rigaku Corp., 2004)'
_computing_data_reduction 'CrystalClear (Rigaku Corp., 2004)'
_computing_molecular_graphics 'Bruker SHELXTL'
_computing_publication_material 'Bruker SHELXTL'
_computing_structure_refinement 'SHELXL-97 (Sheldrick, 1997)'
_computing_structure_solution 'SHELXS-97 (Sheldrick, 1990)'
_diffrn_ambient_temperature 93(2)
_diffrn_detector_area_resol_mean 0.83
_diffrn_measured_fraction_theta_full 0.958
_diffrn_measured_fraction_theta_max 0.958
_diffrn_measurement_device_type CCD
_diffrn_measurement_method dtprofit.ref
_diffrn_radiation_monochromator confocal
_diffrn_radiation_source 'rotating anode'
_diffrn_radiation_type MoK\a
_diffrn_radiation_wavelength 0.71073
_diffrn_reflns_av_R_equivalents 0.0311
_diffrn_reflns_av_sigmaI/netI 0.0360
_diffrn_reflns_limit_h_max 9
_diffrn_reflns_limit_h_min -9
_diffrn_reflns_limit_k_max 9
_diffrn_reflns_limit_k_min -7
_diffrn_reflns_limit_l_max 17
_diffrn_reflns_limit_l_min -16
_diffrn_reflns_number 5279
_diffrn_reflns_theta_full 25.37
_diffrn_reflns_theta_max 25.37
_diffrn_reflns_theta_min 2.56
_exptl_absorpt_coefficient_mu 0.097
_exptl_absorpt_correction_T_max 1.0000
_exptl_absorpt_correction_T_min 0.4792
_exptl_absorpt_correction_type multi-scan
_exptl_crystal_colour Colorless
_exptl_crystal_density_diffrn 1.302
_exptl_crystal_description Prism
_exptl_crystal_F_000 352
_exptl_crystal_size_max 0.2000
_exptl_crystal_size_mid 0.1000
_exptl_crystal_size_min 0.1000
_refine_diff_density_max 0.181
_refine_diff_density_min -0.220
_refine_diff_density_rms 0.038
_refine_ls_abs_structure_details 'Flack H D (1983), Acta Cryst. A39, 876-881'
_refine_ls_abs_structure_Flack 0.2(6)
_refine_ls_extinction_method none
_refine_ls_goodness_of_fit_ref 1.072
_refine_ls_hydrogen_treatment constr
_refine_ls_matrix_type full
_refine_ls_number_parameters 218
_refine_ls_number_reflns 2277
_refine_ls_number_restraints 1
_refine_ls_restrained_S_all 1.072
_refine_ls_R_factor_all 0.0357
_refine_ls_R_factor_gt 0.0350
_refine_ls_shift/su_max 0.000
_refine_ls_shift/su_mean 0.000
_refine_ls_structure_factor_coef Fsqd
_refine_ls_weighting_details 'calc w=1/[\s^2^(Fo^2^)+(0.0678P)^2^+0.0000P] where P=(Fo^2^+2Fc^2^)/3'
_refine_ls_weighting_scheme calc
_refine_ls_wR_factor_gt 0.0934
_refine_ls_wR_factor_ref 0.0941
_reflns_number_gt 2208
_reflns_number_total 2277
_reflns_threshold_expression >2sigma(I)
_cod_data_source_file ja066188psi20060830_115550.cif
_cod_data_source_block 4
_cod_original_cell_volume 848.0(3)
_cod_database_code 4111273

loop_
_symmetry_equiv_pos_as_xyz
'x, y, z'
'-x, y+1/2, -z'

loop_
_atom_site_label
_atom_site_type_symbol
_atom_site_fract_x
_atom_site_fract_y
_atom_site_fract_z
_atom_site_U_iso_or_equiv
_atom_site_adp_type
_atom_site_occupancy
_atom_site_symmetry_multiplicity
_atom_site_calc_flag
_atom_site_refinement_flags
C1 C 0.16917(17) 0.0574(3) 0.22141(10) 0.0182(4) Uani 1 1 d .
H1A H 0.1703 0.1884 0.2192 0.022 Uiso 1 1 calc R
H1B H 0.0745 0.0149 0.1790 0.022 Uiso 1 1 calc R
O2 O 0.14748(12) -0.00014(16) 0.31524(7) 0.0197(3) Uani 1 1 d .
C3 C -0.00722(18) 0.0561(2) 0.35087(11) 0.0190(4) Uani 1 1 d .
H3A H -0.1012 0.0315 0.3039 0.023 Uiso 1 1 calc R
H3B H -0.0040 0.1850 0.3634 0.023 Uiso 1 1 calc R
C4 C -0.03256(16) -0.0430(2) 0.44097(11) 0.0168(4) Uani 1 1 d .
H4A H -0.0354 -0.1729 0.4274 0.020 Uiso 1 1 calc R
F4 F 0.10609(9) -0.00498(15) 0.50492(6) 0.0240(3) Uani 1 1 d .
C5 C -0.19026(18) 0.0090(2) 0.48620(11) 0.0178(4) Uani 1 1 d .
H5A H -0.2110 0.1310 0.4968 0.021 Uiso 1 1 calc R
C6 C -0.30210(18) -0.1080(2) 0.51203(11) 0.0172(4) Uani 1 1 d .
H6A H -0.2787 -0.2296 0.5018 0.021 Uiso 1 1 calc R
C7 C -0.46291(18) -0.0626(2) 0.55629(11) 0.0166(4) Uani 1 1 d .
H7A H -0.5596 -0.0940 0.5113 0.020 Uiso 1 1 calc R
F7 F -0.46665(11) 0.12032(14) 0.57464(7) 0.0221(2) Uani 1 1 d .
C8 C -0.48252(18) -0.1573(2) 0.64866(11) 0.0195(4) Uani 1 1 d .
H8A H -0.4705 -0.2866 0.6397 0.023 Uiso 1 1 calc R
H8B H -0.3948 -0.1177 0.6964 0.023 Uiso 1 1 calc R
O9 O -0.64500(12) -0.11755(17) 0.67996(7) 0.0196(3) Uani 1 1 d .
C10 C -0.66436(18) -0.1646(2) 0.77582(11) 0.0185(4) Uani 1 1 d .
H10A H -0.5700 -0.1155 0.8162 0.022 Uiso 1 1 calc R
H10B H -0.6627 -0.2950 0.7824 0.022 Uiso 1 1 calc R
C11 C -0.82877(18) -0.0928(2) 0.80745(11) 0.0173(4) Uani 1 1 d .
C12 C -0.93447(18) 0.0100(2) 0.74778(11) 0.0182(4) Uani 1 1 d .
H12A H -0.9060 0.0308 0.6843 0.022 Uiso 1 1 calc R
C13 C -1.0809(2) 0.0823(2) 0.78044(12) 0.0224(4) Uani 1 1 d .
H13A H -1.1519 0.1524 0.7393 0.027 Uiso 1 1 calc R
C14 C -1.1240(2) 0.0527(2) 0.87254(12) 0.0266(4) Uani 1 1 d .
H14A H -1.2238 0.1032 0.8949 0.032 Uiso 1 1 calc R
C15 C -1.02108(19) -0.0512(3) 0.93236(12) 0.0282(5) Uani 1 1 d .
H15A H -1.0506 -0.0725 0.9956 0.034 Uiso 1 1 calc R
C16 C -0.87413(19) -0.1243(3) 0.89951(11) 0.0227(4) Uani 1 1 d .
H16A H -0.8045 -0.1962 0.9405 0.027 Uiso 1 1 calc R
C17 C 0.33305(17) -0.0142(2) 0.18856(11) 0.0165(4) Uani 1 1 d .
C18 C 0.43812(18) -0.1184(2) 0.24715(11) 0.0179(4) Uani 1 1 d .
H18A H 0.4091 -0.1418 0.3103 0.021 Uiso 1 1 calc R
C19 C 0.58518(18) -0.1885(2) 0.21415(13) 0.0235(4) Uani 1 1 d .
H19A H 0.6553 -0.2608 0.2546 0.028 Uiso 1 1 calc R
C20 C 0.6301(2) -0.1542(2) 0.12326(13) 0.0281(4) Uani 1 1 d .
H20A H 0.7306 -0.2030 0.1009 0.034 Uiso 1 1 calc R
C21 C 0.52752(19) -0.0476(3) 0.06427(12) 0.0281(5) Uani 1 1 d .
H21A H 0.5586 -0.0222 0.0017 0.034 Uiso 1 1 calc R
C22 C 0.37929(18) 0.0219(3) 0.09702(11) 0.0221(4) Uani 1 1 d .
H22A H 0.3094 0.0945 0.0565 0.027 Uiso 1 1 calc R

loop_
_atom_site_aniso_label
_atom_site_aniso_U_11
_atom_site_aniso_U_22
_atom_site_aniso_U_33
_atom_site_aniso_U_23
_atom_site_aniso_U_13
_atom_site_aniso_U_12
C1 0.0185(7) 0.0180(9) 0.0183(8) 0.0039(7) 0.0012(7) -0.0010(7)
O2 0.0162(5) 0.0243(7) 0.0192(6) 0.0053(5) 0.0052(4) 0.0038(5)
C3 0.0137(6) 0.0199(8) 0.0235(8) 0.0013(8) 0.0020(6) 0.0020(7)
C4 0.0143(7) 0.0160(8) 0.0202(8) 0.0002(7) 0.0001(6) 0.0000(6)
F4 0.0168(4) 0.0309(5) 0.0242(5) 0.0028(4) 0.0009(4) -0.0007(4)
C5 0.0186(7) 0.0139(9) 0.0209(7) -0.0013(7) 0.0005(6) 0.0027(7)
C6 0.0166(7) 0.0151(9) 0.0199(8) -0.0011(7) 0.0005(6) 0.0022(7)
C7 0.0159(7) 0.0102(8) 0.0239(8) -0.0024(7) 0.0030(6) 0.0012(6)
F7 0.0255(5) 0.0127(4) 0.0288(5) -0.0004(4) 0.0087(4) 0.0040(4)
C8 0.0139(7) 0.0194(9) 0.0254(8) 0.0047(8) 0.0033(7) 0.0042(7)
O9 0.0133(5) 0.0272(7) 0.0187(6) 0.0044(5) 0.0049(4) 0.0047(5)
C10 0.0173(8) 0.0184(9) 0.0199(8) 0.0046(7) 0.0015(7) -0.0011(7)
C11 0.0171(7) 0.0136(9) 0.0210(8) -0.0023(7) 0.0009(7) -0.0057(7)
C12 0.0192(7) 0.0147(9) 0.0211(8) 0.0006(7) 0.0035(6) -0.0040(7)
C13 0.0202(8) 0.0156(9) 0.0314(9) -0.0014(7) 0.0030(7) -0.0006(7)
C14 0.0223(8) 0.0251(9) 0.0335(9) -0.0094(9) 0.0119(8) -0.0028(8)
C15 0.0288(9) 0.0353(12) 0.0215(8) -0.0041(8) 0.0099(7) -0.0084(8)
C16 0.0232(8) 0.0252(10) 0.0197(8) 0.0020(8) 0.0010(7) -0.0076(8)
C17 0.0184(7) 0.0126(9) 0.0186(8) -0.0033(7) 0.0013(7) -0.0064(7)
C18 0.0197(7) 0.0127(9) 0.0215(8) -0.0001(7) 0.0041(6) -0.0027(7)
C19 0.0203(8) 0.0155(9) 0.0350(10) -0.0019(8) 0.0042(8) 0.0001(7)
C20 0.0226(8) 0.0269(10) 0.0359(10) -0.0109(9) 0.0104(8) -0.0032(8)
C21 0.0312(9) 0.0335(12) 0.0205(8) -0.0071(8) 0.0105(8) -0.0122(8)
C22 0.0237(8) 0.0231(10) 0.0195(8) -0.0003(7) 0.0002(7) -0.0067(7)

loop_
_atom_type_symbol
_atom_type_description
_atom_type_scat_dispersion_real
_atom_type_scat_dispersion_imag
_atom_type_scat_source
C C 0.0033 0.0016 'International Tables Vol C Tables 4.2.6.8 and 6.1.1.4'
H H 0.0000 0.0000 'International Tables Vol C Tables 4.2.6.8 and 6.1.1.4'
F F 0.0171 0.0103 'International Tables Vol C Tables 4.2.6.8 and 6.1.1.4'
O O 0.0106 0.0060 'International Tables Vol C Tables 4.2.6.8 and 6.1.1.4'

loop_
_geom_angle_atom_site_label_1
_geom_angle_atom_site_label_2
_geom_angle_atom_site_label_3
_geom_angle
O2 C1 C17 109.23(13)
O2 C1 H1A 109.8
C17 C1 H1A 109.8
O2 C1 H1B 109.8
C17 C1 H1B 109.8
H1A C1 H1B 108.3
C1 O2 C3 113.08(12)
O2 C3 C4 108.06(13)
O2 C3 H3A 110.1
C4 C3 H3A 110.1
O2 C3 H3B 110.1
C4 C3 H3B 110.1
H3A C3 H3B 108.4
F4 C4 C5 108.52(12)
F4 C4 C3 107.67(12)
C5 C4 C3 112.74(13)
F4 C4 H4A 109.3
C5 C4 H4A 109.3
C3 C4 H4A 109.3
C6 C5 C4 122.49(14)
C6 C5 H5A 118.8
C4 C5 H5A 118.8
C5 C6 C7 124.56(15)
C5 C6 H6A 117.7
C7 C6 H6A 117.7
F7 C7 C6 109.25(13)
F7 C7 C8 107.68(14)
C6 C7 C8 112.65(13)
F7 C7 H7A 109.1
C6 C7 H7A 109.1
C8 C7 H7A 109.1
O9 C8 C7 107.94(13)
O9 C8 H8A 110.1
C7 C8 H8A 110.1
O9 C8 H8B 110.1
C7 C8 H8B 110.1
H8A C8 H8B 108.4
C10 O9 C8 113.09(12)
O9 C10 C11 109.53(13)
O9 C10 H10A 109.8
C11 C10 H10A 109.8
O9 C10 H10B 109.8
C11 C10 H10B 109.8
H10A C10 H10B 108.2
C16 C11 C12 118.86(14)
C16 C11 C10 119.33(15)
C12 C11 C10 121.78(14)
C13 C12 C11 120.53(14)
C13 C12 H12A 119.7
C11 C12 H12A 119.7
C14 C13 C12 120.31(16)
C14 C13 H13A 119.8
C12 C13 H13A 119.8
C13 C14 C15 119.78(15)
C13 C14 H14A 120.1
C15 C14 H14A 120.1
C14 C15 C16 119.94(15)
C14 C15 H15A 120.0
C16 C15 H15A 120.0
C11 C16 C15 120.56(16)
C11 C16 H16A 119.7
C15 C16 H16A 119.7
C18 C17 C22 118.95(14)
C18 C17 C1 121.53(13)
C22 C17 C1 119.51(14)
C19 C18 C17 120.52(15)
C19 C18 H18A 119.7
C17 C18 H18A 119.7
C20 C19 C18 120.51(17)
C20 C19 H19A 119.7
C18 C19 H19A 119.7
C19 C20 C21 119.62(15)
C19 C20 H20A 120.2
C21 C20 H20A 120.2
C20 C21 C22 119.96(16)
C20 C21 H21A 120.0
C22 C21 H21A 120.0
C17 C22 C21 120.42(16)
C17 C22 H22A 119.8
C21 C22 H22A 119.8

loop_
_geom_bond_atom_site_label_1
_geom_bond_atom_site_label_2
_geom_bond_distance
C1 O2 1.4141(18)
C1 C17 1.508(2)
C1 H1A 0.9900
C1 H1B 0.9900
O2 C3 1.4200(17)
C3 C4 1.500(2)
C3 H3A 0.9900
C3 H3B 0.9900
C4 F4 1.4169(17)
C4 C5 1.491(2)
C4 H4A 1.0000
C5 C6 1.320(2)
C5 H5A 0.9500
C6 C7 1.494(2)
C6 H6A 0.9500
C7 F7 1.408(2)
C7 C8 1.503(2)
C7 H7A 1.0000
C8 O9 1.4210(17)
C8 H8A 0.9900
C8 H8B 0.9900
O9 C10 1.4160(19)
C10 C11 1.506(2)
C10 H10A 0.9900
C10 H10B 0.9900
C11 C16 1.389(2)
C11 C12 1.394(2)
C12 C13 1.388(2)
C12 H12A 0.9500
C13 C14 1.381(2)
C13 H13A 0.9500
C14 C15 1.388(3)
C14 H14A 0.9500
C15 C16 1.395(2)
C15 H15A 0.9500
C16 H16A 0.9500
C17 C18 1.389(2)
C17 C22 1.390(2)
C18 C19 1.388(2)
C18 H18A 0.9500
C19 C20 1.376(3)
C19 H19A 0.9500
C20 C21 1.392(3)
C20 H20A 0.9500
C21 C22 1.393(2)
C21 H21A 0.9500
C22 H22A 0.9500

loop_
_geom_torsion_atom_site_label_1
_geom_torsion_atom_site_label_2
_geom_torsion_atom_site_label_3
_geom_torsion_atom_site_label_4
_geom_torsion
C17 C1 O2 C3 -177.87(12)
C1 O2 C3 C4 168.19(13)
O2 C3 C4 F4 58.94(17)
O2 C3 C4 C5 178.61(12)
F4 C4 C5 C6 -112.22(16)
C3 C4 C5 C6 128.60(17)
C4 C5 C6 C7 -179.10(14)
C5 C6 C7 F7 -6.1(2)
C5 C6 C7 C8 -125.70(17)
F7 C7 C8 O9 64.69(16)
C6 C7 C8 O9 -174.78(13)
C7 C8 O9 C10 -166.21(13)
C8 O9 C10 C11 171.25(13)
O9 C10 C11 C16 179.65(15)
O9 C10 C11 C12 -2.6(2)
C16 C11 C12 C13 1.2(3)
C10 C11 C12 C13 -176.57(15)
C11 C12 C13 C14 -0.2(3)
C12 C13 C14 C15 -0.6(3)
C13 C14 C15 C16 0.4(3)
C12 C11 C16 C15 -1.4(3)
C10 C11 C16 C15 176.43(16)
C14 C15 C16 C11 0.6(3)
O2 C1 C17 C18 -0.4(2)
O2 C1 C17 C22 178.43(15)
C22 C17 C18 C19 -1.4(2)
C1 C17 C18 C19 177.48(15)
C17 C18 C19 C20 0.8(3)
C18 C19 C20 C21 0.3(3)
C19 C20 C21 C22 -0.8(3)
C18 C17 C22 C21 0.9(3)
C1 C17 C22 C21 -177.96(15)
C20 C21 C22 C17 0.2(3)
